data_9008278
loop_
_publ_author_name
'Grabmaier, B. C.'
'Haussuhl, S.'
'Klufers, P.'

_publ_section_title
;
 Crystal growth, structure, and physical properties of Bi2Ge3O9
;
_journal_name_full 'Zeitschrift fur Kristallographie'
_journal_page_first 261
_journal_page_last 267
_journal_paper_doi 10.1524/zkri.1979.149.3-4.261
_journal_volume 149
_journal_year 1979
_chemical_formula_structural Bi2Ge3O9
_chemical_formula_sum 'Bi2 Ge3 O9'
_space_group_IT_number 176
_symmetry_space_group_name_Hall '-P 6c'
_symmetry_space_group_name_H-M 'P 63/m'
_cell_angle_alpha 90
_cell_angle_beta 90
_cell_angle_gamma 120
_cell_length_a 7.006
_cell_length_b 7.006
_cell_length_c 9.786
_cell_formula_units_Z 2
_cell_volume 415.984
_database_code_amcsd 0010807
_exptl_crystal_density_diffrn 6.226
_cod_database_code 9008278
_amcsd_formula_title Bi2Ge3O9

loop_
_space_group_symop_operation_xyz
x,y,z
-x+y,-x,1/2-z
x-y,x,1/2+z
y,-x+y,-z
-y,x-y,z
x,y,1/2-z
-x,-y,1/2+z
x-y,x,-z
-x+y,-x,z
-y,x-y,1/2-z
y,-x+y,1/2+z
-x,-y,-z

loop_
_atom_site_aniso_label
_atom_site_aniso_U_11
_atom_site_aniso_U_22
_atom_site_aniso_U_33
_atom_site_aniso_U_12
_atom_site_aniso_U_13
_atom_site_aniso_U_23
Bi 0.00970 0.00970 0.01630 0.00480 0.00000 0.00000
Ge 0.00380 0.00510 0.01040 0.00250 0.00000 0.00000
O1 0.00900 0.00900 0.00900 0.00450 0.00000 0.00000
O2 0.01700 0.01700 0.01700 0.00850 0.00000 0.00000

loop_
_atom_site_label
_atom_site_fract_x
_atom_site_fract_y
_atom_site_fract_z
Bi 0.33333 0.66667 0.02645
Ge 0.29170 0.07780 0.25000
O1 0.19700 0.26700 0.25000
O2 0.43100 0.08200 0.10500

loop_
_cod_related_entry_id
_cod_related_entry_database
_cod_related_entry_code
1 AMCSD 0010807
